data_1573822
_journal_paper_doi 10.1039/D4OB02101K
_chemical_formula_moiety 'C36 H36 N2'
_chemical_formula_sum 'C36 H36 N2'
_chemical_formula_weight 496.67
_space_group_crystal_system monoclinic
_space_group_IT_number 15
_space_group_name_Hall '-C 2yc'
_space_group_name_H-M_alt 'C 1 2/c 1'
_atom_sites_solution_hydrogens geom
_atom_sites_solution_primary direct
_audit_creation_date 2024-10-30
_audit_creation_method
;
Olex2 1.2
(compiled 2018.05.29 svn.r3508 for OlexSys, GUI svn.r5506)
;
_audit_update_record
;
2024-10-31 deposited with the CCDC.	2025-01-31 downloaded from the CCDC.
;
_cell_angle_alpha 90
_cell_angle_beta 115.082(5)
_cell_angle_gamma 90
_cell_formula_units_Z 4
_cell_length_a 28.4509(12)
_cell_length_b 9.1830(3)
_cell_length_c 11.7236(5)
_cell_measurement_reflns_used 2542
_cell_measurement_temperature 293(2)
_cell_measurement_theta_max 70.9410
_cell_measurement_theta_min 4.1280
_cell_volume 2774.1(2)
_computing_cell_refinement 'CrysAlisPro 1.171.42.102a (Rigaku OD, 2023)'
_computing_data_collection 'CrysAlisPro 1.171.42.102a (Rigaku OD, 2023)'
_computing_data_reduction 'CrysAlisPro 1.171.42.102a (Rigaku OD, 2023)'
_computing_molecular_graphics 'Olex2 (Dolomanov et al., 2009)'
_computing_publication_material 'Olex2 (Dolomanov et al., 2009)'
_computing_structure_refinement 'ShelXL (Sheldrick, 2015)'
_computing_structure_solution 'ShelXS (Sheldrick, 2008)'
_diffrn_ambient_temperature 293(2)
_diffrn_detector 'CCD plate'
_diffrn_detector_area_resol_mean 16.2312
_diffrn_detector_type Eos
_diffrn_measured_fraction_theta_full 0.999
_diffrn_measured_fraction_theta_max 0.999
_diffrn_measurement_details
;
List of Runs (angles in degrees, time in seconds):

  # Type    Start    End  Width  t~exp~   \w     \q     \k     \f   Frames
#--------------------------------------------------------------------------
  1  \w   -103.00 -17.00   1.00    1.00    --  -33.50 -37.00  90.00   86
  2  \w    -62.00 -36.00   1.00    1.00    --  -33.50 178.00-180.00   26
  3  \w    -71.00 -17.00   1.00    1.00    --  -33.50 -57.00 -30.00   54
  4  \w     62.00 108.00   1.00    1.00    --   36.47 178.00 -30.00   46
  5  \w     70.00  97.00   1.00    1.00    --   36.47 178.00   0.00   27
  6  \w     62.00  92.00   1.00    1.00    --   36.47 178.00-180.00   30
  7  \w     12.00  54.00   1.00    1.00    --   36.47 -37.00 -90.00   42
  8  \w    -10.00  54.00   1.00    1.00    --   36.47 -57.00   0.00   64
  9  \w    -30.00   0.00   1.00    1.00    --   36.47 -37.00 -90.00   30
 10  \w     61.00  97.00   1.00    1.00    --   36.47 178.00 -60.00   36
 11  \w     41.00  97.00   1.00    3.00    --  108.00 -77.00  60.00   56
 12  \w     39.00 128.00   1.00    3.00    --  108.00 -45.00 -30.00   89
 13  \w     52.00  77.00   1.00    3.00    --  108.00-111.00   0.00   25
 14  \w    103.00 170.00   1.00    3.00    --  108.00  77.00 -30.00   67
 15  \w     84.00 110.00   1.00    3.00    --  108.00 -30.00  60.00   26
 16  \w     38.00 127.00   1.00    3.00    --  108.00 -45.00-180.00   89
 17  \w     37.00  62.00   1.00    3.00    --  108.00 -30.00  60.00   25
 18  \w    101.00 138.00   1.00    3.00    --  108.00  77.00  90.00   37
 19  \w     91.00 175.00   1.00    3.00    --  108.00   0.00-120.00   84
 20  \w     44.00  70.00   1.00    3.00    --  108.00-104.00  49.00   26
 21  \w     43.00  75.00   1.00    3.00    --  108.00   0.00-120.00   32
;
_diffrn_measurement_device 'four-circle diffractometer'
_diffrn_measurement_device_type 'Xcalibur, Eos, Gemini'
_diffrn_measurement_method '\w scans'
_diffrn_orient_matrix_type 'CrysAlisPro convention (1999,Acta A55,543-557)'
_diffrn_orient_matrix_UB_11 0.0094588000
_diffrn_orient_matrix_UB_12 0.0718262000
_diffrn_orient_matrix_UB_13 -0.1071733000
_diffrn_orient_matrix_UB_21 -0.0569702000
_diffrn_orient_matrix_UB_22 0.0511177000
_diffrn_orient_matrix_UB_23 -0.0615796000
_diffrn_orient_matrix_UB_31 0.0156023000
_diffrn_orient_matrix_UB_32 0.1426682000
_diffrn_orient_matrix_UB_33 0.0759238000
_diffrn_radiation_monochromator graphite
_diffrn_radiation_probe x-ray
_diffrn_radiation_type CuK\a
_diffrn_radiation_wavelength 1.54184
_diffrn_reflns_av_R_equivalents 0.0330
_diffrn_reflns_av_unetI/netI 0.0404
_diffrn_reflns_Laue_measured_fraction_full 0.999
_diffrn_reflns_Laue_measured_fraction_max 0.999
_diffrn_reflns_limit_h_max 33
_diffrn_reflns_limit_h_min -32
_diffrn_reflns_limit_k_max 10
_diffrn_reflns_limit_k_min -8
_diffrn_reflns_limit_l_max 14
_diffrn_reflns_limit_l_min -13
_diffrn_reflns_number 5549
_diffrn_reflns_point_group_measured_fraction_full 0.999
_diffrn_reflns_point_group_measured_fraction_max 0.999
_diffrn_reflns_theta_full 67.069
_diffrn_reflns_theta_max 67.069
_diffrn_reflns_theta_min 3.430
_diffrn_source 'fine-focus sealed X-ray tube'
_diffrn_source_type 'Enhance (Cu) X-ray Source'
_exptl_absorpt_coefficient_mu 0.520
_exptl_absorpt_correction_T_max 1.00000
_exptl_absorpt_correction_T_min 0.90932
_exptl_absorpt_correction_type multi-scan
_exptl_absorpt_process_details
;
CrysAlisPro 1.171.42.102a (Rigaku Oxford Diffraction, 2023)
Empirical absorption correction using spherical harmonics,
implemented in SCALE3 ABSPACK scaling algorithm.
;
_exptl_crystal_colour colourless
_exptl_crystal_colour_primary colourless
_exptl_crystal_density_diffrn 1.189
_exptl_crystal_description block
_exptl_crystal_F_000 1064
_exptl_crystal_size_max 0.19
_exptl_crystal_size_mid 0.12
_exptl_crystal_size_min 0.1
_refine_diff_density_max 0.220
_refine_diff_density_min -0.162
_refine_diff_density_rms 0.040
_refine_ls_extinction_coef 0.0016(2)
_refine_ls_extinction_expression Fc^*^=kFc[1+0.001xFc^2^\l^3^/sin(2\q)]^-1/4^
_refine_ls_extinction_method 'SHELXL-2014/7 (Sheldrick 2014'
_refine_ls_goodness_of_fit_ref 1.040
_refine_ls_hydrogen_treatment constr
_refine_ls_matrix_type full
_refine_ls_number_parameters 174
_refine_ls_number_reflns 2466
_refine_ls_number_restraints 0
_refine_ls_restrained_S_all 1.040
_refine_ls_R_factor_all 0.0599
_refine_ls_R_factor_gt 0.0503
_refine_ls_shift/su_max 0.001
_refine_ls_shift/su_mean 0.000
_refine_ls_structure_factor_coef Fsqd
_refine_ls_weighting_details 'w=1/[\s^2^(Fo^2^)+(0.0872P)^2^+0.3981P] where P=(Fo^2^+2Fc^2^)/3'
_refine_ls_weighting_scheme calc
_refine_ls_wR_factor_gt 0.1408
_refine_ls_wR_factor_ref 0.1536
_reflns_Friedel_coverage 0.000
_reflns_number_gt 2022
_reflns_number_total 2466
_reflns_threshold_expression 'I > 2\s(I)'
_cod_data_source_file d4ob02101k2.cif
_cod_data_source_block ta4151
_cod_database_code 1573822
_shelx_shelxl_version_number 2014/7
_chemical_oxdiff_formula C12H22O5N1
_shelx_space_group_comment
;
The symmetry employed for this shelxl refinement is uniquely defined
by the following loop, which should always be used as a source of
symmetry information in preference to the above space-group names.
They are only intended as comments.
;
_shelx_estimated_absorpt_t_max 0.950
_shelx_estimated_absorpt_t_min 0.908
_reflns_odcompleteness_completeness 99.89
_reflns_odcompleteness_iscentric 1
_reflns_odcompleteness_theta 66.97
_olex2_refinement_description
;
1. Fixed Uiso
 At 1.2 times of:
  All C(H) groups, All C(H,H) groups
 At 1.5 times of:
  All C(H,H,H) groups
2.a Secondary CH2 refined with riding coordinates:
 C1(H1A,H1B), C4(H4A,H4B), C11(H11A,H11B)
2.b Aromatic/amide H refined with riding coordinates:
 C6(H6), C8(H8), C9(H9), C10(H10), C13(H13), C14(H14), C15(H15), C16(H16),
 C17(H17)
2.c Idealised Me refined as rotating group:
 C18(H18A,H18B,H18C)
;
_olex2_submission_special_instructions 'No special instructions were received'
_oxdiff_exptl_absorpt_empirical_details
;
Empirical correction (ABSPACK) includes:
- Absorption correction using spherical harmonics
- Frame scaling
;
_oxdiff_exptl_absorpt_empirical_full_max 1.167
_oxdiff_exptl_absorpt_empirical_full_min 0.863

loop_
_space_group_symop_operation_xyz
'x, y, z'
'-x, y, -z+1/2'
'x+1/2, y+1/2, z'
'-x+1/2, y+1/2, -z+1/2'
'-x, -y, -z'
'x, -y, z-1/2'
'-x+1/2, -y+1/2, -z'
'x+1/2, -y+1/2, z-1/2'

loop_
_atom_site_label
_atom_site_type_symbol
_atom_site_fract_x
_atom_site_fract_y
_atom_site_fract_z
_atom_site_U_iso_or_equiv
_atom_site_adp_type
_atom_site_occupancy
_atom_site_site_symmetry_order
_atom_site_calc_flag
_atom_site_refinement_flags_posn
_atom_site_refinement_flags_adp
_atom_site_refinement_flags_occupancy
_atom_site_disorder_assembly
_atom_site_disorder_group
N1 N 0.39918(5) 0.41798(15) 0.52006(13) 0.0420(4) Uani 1 1 d . . . . .
C1 C 0.43362(6) 0.36010(19) 0.46644(15) 0.0413(4) Uani 1 1 d . . . . .
H1A H 0.4424 0.4350 0.4205 0.050 Uiso 1 1 calc R . . . .
H1B H 0.4175 0.2792 0.4102 0.050 Uiso 1 1 calc R . . . .
C2 C 0.48117(6) 0.31053(17) 0.58020(14) 0.0371(4) Uani 1 1 d . . . . .
C3 C 0.48011(6) 0.36850(17) 0.68407(14) 0.0378(4) Uani 1 1 d . . . . .
C4 C 0.43230(6) 0.4603(2) 0.64975(15) 0.0435(4) Uani 1 1 d . . . . .
H4A H 0.4155 0.4397 0.7048 0.052 Uiso 1 1 calc R . . . .
H4B H 0.4407 0.5631 0.6550 0.052 Uiso 1 1 calc R . . . .
C5 C 0.52051(6) 0.21744(18) 0.56620(14) 0.0374(4) Uani 1 1 d . . . . .
C6 C 0.56239(6) 0.15769(19) 0.66930(15) 0.0411(4) Uani 1 1 d . . . . .
H6 H 0.5654 0.1766 0.7501 0.049 Uiso 1 1 calc R . . . .
C7 C 0.59946(7) 0.07129(19) 0.65495(17) 0.0450(4) Uani 1 1 d . . . . .
C8 C 0.59445(8) 0.0419(2) 0.53418(19) 0.0524(5) Uani 1 1 d . . . . .
H8 H 0.6190 -0.0160 0.5229 0.063 Uiso 1 1 calc R . . . .
C9 C 0.55330(8) 0.0980(2) 0.43085(17) 0.0545(5) Uani 1 1 d . . . . .
H9 H 0.5501 0.0771 0.3503 0.065 Uiso 1 1 calc R . . . .
C10 C 0.51670(7) 0.1853(2) 0.44608(16) 0.0464(4) Uani 1 1 d . . . . .
H10 H 0.4893 0.2230 0.3756 0.056 Uiso 1 1 calc R . . . .
C11 C 0.36563(7) 0.5355(2) 0.44659(18) 0.0500(5) Uani 1 1 d . . . . .
H11A H 0.3869 0.6112 0.4346 0.060 Uiso 1 1 calc R . . . .
H11B H 0.3480 0.5773 0.4938 0.060 Uiso 1 1 calc R . . . .
C12 C 0.32567(6) 0.4872(2) 0.31960(16) 0.0436(4) Uani 1 1 d . . . . .
C13 C 0.29967(8) 0.3566(2) 0.30377(19) 0.0559(5) Uani 1 1 d . . . . .
H13 H 0.3081 0.2941 0.3721 0.067 Uiso 1 1 calc R . . . .
C14 C 0.26120(9) 0.3169(3) 0.1878(2) 0.0689(6) Uani 1 1 d . . . . .
H14 H 0.2444 0.2280 0.1786 0.083 Uiso 1 1 calc R . . . .
C15 C 0.24786(9) 0.4086(3) 0.0864(2) 0.0719(7) Uani 1 1 d . . . . .
H15 H 0.2214 0.3831 0.0090 0.086 Uiso 1 1 calc R . . . .
C16 C 0.27357(10) 0.5374(3) 0.0997(2) 0.0738(7) Uani 1 1 d . . . . .
H16 H 0.2649 0.5993 0.0310 0.089 Uiso 1 1 calc R . . . .
C17 C 0.31277(8) 0.5765(2) 0.21589(19) 0.0584(5) Uani 1 1 d . . . . .
H17 H 0.3305 0.6637 0.2237 0.070 Uiso 1 1 calc R . . . .
C18 C 0.64419(8) 0.0091(3) 0.7681(2) 0.0604(6) Uani 1 1 d . . . . .
H18A H 0.6377 -0.0919 0.7772 0.091 Uiso 1 1 calc GR . . . .
H18B H 0.6478 0.0613 0.8423 0.091 Uiso 1 1 calc GR . . . .
H18C H 0.6756 0.0182 0.7568 0.091 Uiso 1 1 calc GR . . . .

loop_
_atom_site_aniso_label
_atom_site_aniso_U_11
_atom_site_aniso_U_22
_atom_site_aniso_U_33
_atom_site_aniso_U_23
_atom_site_aniso_U_13
_atom_site_aniso_U_12
N1 0.0394(7) 0.0457(8) 0.0335(7) -0.0008(6) 0.0082(6) 0.0035(6)
C1 0.0429(8) 0.0453(9) 0.0308(8) 0.0010(7) 0.0111(7) 0.0020(7)
C2 0.0370(8) 0.0401(8) 0.0298(7) 0.0027(6) 0.0100(6) -0.0038(6)
C3 0.0395(8) 0.0401(8) 0.0312(8) 0.0026(7) 0.0123(7) -0.0017(7)
C4 0.0435(9) 0.0473(9) 0.0351(9) -0.0024(7) 0.0123(7) 0.0020(7)
C5 0.0388(8) 0.0378(8) 0.0331(8) -0.0006(6) 0.0128(6) -0.0041(6)
C6 0.0432(8) 0.0455(9) 0.0332(8) 0.0004(7) 0.0149(7) -0.0015(7)
C7 0.0434(9) 0.0431(9) 0.0465(10) 0.0046(8) 0.0171(8) 0.0018(7)
C8 0.0558(11) 0.0533(10) 0.0528(11) -0.0022(9) 0.0276(9) 0.0071(8)
C9 0.0641(12) 0.0624(12) 0.0398(9) -0.0067(9) 0.0248(9) 0.0040(9)
C10 0.0471(9) 0.0533(10) 0.0330(9) -0.0010(8) 0.0113(7) 0.0007(8)
C11 0.0445(9) 0.0460(10) 0.0466(10) 0.0001(8) 0.0069(8) 0.0050(8)
C12 0.0365(8) 0.0478(10) 0.0414(9) 0.0022(8) 0.0115(7) 0.0083(7)
C13 0.0559(11) 0.0591(11) 0.0464(10) 0.0031(9) 0.0154(9) -0.0041(9)
C14 0.0580(12) 0.0757(15) 0.0637(13) -0.0134(12) 0.0167(10) -0.0145(11)
C15 0.0585(12) 0.0925(18) 0.0448(11) -0.0094(12) 0.0025(9) 0.0121(12)
C16 0.0814(15) 0.0844(16) 0.0408(11) 0.0146(11) 0.0118(10) 0.0207(13)
C17 0.0596(12) 0.0562(11) 0.0537(12) 0.0099(10) 0.0187(9) 0.0067(9)
C18 0.0551(11) 0.0659(13) 0.0552(12) 0.0098(10) 0.0186(10) 0.0164(10)

loop_
_atom_type_symbol
_atom_type_description
_atom_type_scat_dispersion_real
_atom_type_scat_dispersion_imag
_atom_type_scat_source
C C 0.0181 0.0091 'International Tables Vol C Tables 4.2.6.8 and 6.1.1.4'
H H 0.0000 0.0000 'International Tables Vol C Tables 4.2.6.8 and 6.1.1.4'
N N 0.0311 0.0180 'International Tables Vol C Tables 4.2.6.8 and 6.1.1.4'

loop_
_geom_angle_atom_site_label_1
_geom_angle_atom_site_label_2
_geom_angle_atom_site_label_3
_geom_angle
_geom_angle_site_symmetry_1
_geom_angle_site_symmetry_3
_geom_angle_publ_flag
C4 N1 C1 106.77(13) . . ?
C11 N1 C1 113.81(14) . . ?
C11 N1 C4 112.98(14) . . ?
N1 C1 H1A 111.0 . . ?
N1 C1 H1B 111.0 . . ?
N1 C1 C2 103.95(12) . . ?
H1A C1 H1B 109.0 . . ?
C2 C1 H1A 111.0 . . ?
C2 C1 H1B 111.0 . . ?
C3 C2 C1 108.98(14) . . ?
C3 C2 C5 130.00(15) . . ?
C5 C2 C1 120.99(14) . . ?
C2 C3 C3 130.34(17) . 2_656 ?
C2 C3 C4 110.23(14) . . ?
C3 C3 C4 118.99(14) 2_656 . ?
N1 C4 C3 103.93(13) . . ?
N1 C4 H4A 111.0 . . ?
N1 C4 H4B 111.0 . . ?
C3 C4 H4A 111.0 . . ?
C3 C4 H4B 111.0 . . ?
H4A C4 H4B 109.0 . . ?
C6 C5 C2 122.71(14) . . ?
C10 C5 C2 119.82(15) . . ?
C10 C5 C6 117.47(15) . . ?
C5 C6 H6 118.9 . . ?
C7 C6 C5 122.17(15) . . ?
C7 C6 H6 118.9 . . ?
C6 C7 C8 118.75(16) . . ?
C6 C7 C18 120.80(17) . . ?
C8 C7 C18 120.45(17) . . ?
C7 C8 H8 119.8 . . ?
C9 C8 C7 120.34(17) . . ?
C9 C8 H8 119.8 . . ?
C8 C9 H9 119.7 . . ?
C8 C9 C10 120.54(17) . . ?
C10 C9 H9 119.7 . . ?
C5 C10 H10 119.6 . . ?
C9 C10 C5 120.74(16) . . ?
C9 C10 H10 119.6 . . ?
N1 C11 H11A 108.9 . . ?
N1 C11 H11B 108.9 . . ?
N1 C11 C12 113.42(15) . . ?
H11A C11 H11B 107.7 . . ?
C12 C11 H11A 108.9 . . ?
C12 C11 H11B 108.9 . . ?
C13 C12 C11 121.70(17) . . ?
C13 C12 C17 118.06(18) . . ?
C17 C12 C11 120.20(18) . . ?
C12 C13 H13 119.5 . . ?
C12 C13 C14 121.1(2) . . ?
C14 C13 H13 119.5 . . ?
C13 C14 H14 119.9 . . ?
C15 C14 C13 120.2(2) . . ?
C15 C14 H14 119.9 . . ?
C14 C15 H15 120.2 . . ?
C16 C15 C14 119.7(2) . . ?
C16 C15 H15 120.2 . . ?
C15 C16 H16 119.9 . . ?
C15 C16 C17 120.2(2) . . ?
C17 C16 H16 119.9 . . ?
C12 C17 C16 120.8(2) . . ?
C12 C17 H17 119.6 . . ?
C16 C17 H17 119.6 . . ?
C7 C18 H18A 109.5 . . ?
C7 C18 H18B 109.5 . . ?
C7 C18 H18C 109.5 . . ?
H18A C18 H18B 109.5 . . ?
H18A C18 H18C 109.5 . . ?
H18B C18 H18C 109.5 . . ?

loop_
_geom_bond_atom_site_label_1
_geom_bond_atom_site_label_2
_geom_bond_distance
_geom_bond_site_symmetry_2
_geom_bond_publ_flag
N1 C1 1.469(2) . ?
N1 C4 1.461(2) . ?
N1 C11 1.456(2) . ?
C1 H1A 0.9700 . ?
C1 H1B 0.9700 . ?
C1 C2 1.512(2) . ?
C2 C3 1.341(2) . ?
C2 C5 1.472(2) . ?
C3 C3 1.479(3) 2_656 ?
C3 C4 1.503(2) . ?
C4 H4A 0.9700 . ?
C4 H4B 0.9700 . ?
C5 C6 1.400(2) . ?
C5 C10 1.397(2) . ?
C6 H6 0.9300 . ?
C6 C7 1.386(2) . ?
C7 C8 1.388(3) . ?
C7 C18 1.508(2) . ?
C8 H8 0.9300 . ?
C8 C9 1.379(3) . ?
C9 H9 0.9300 . ?
C9 C10 1.384(3) . ?
C10 H10 0.9300 . ?
C11 H11A 0.9700 . ?
C11 H11B 0.9700 . ?
C11 C12 1.507(2) . ?
C12 C13 1.380(3) . ?
C12 C17 1.381(3) . ?
C13 H13 0.9300 . ?
C13 C14 1.384(3) . ?
C14 H14 0.9300 . ?
C14 C15 1.372(3) . ?
C15 H15 0.9300 . ?
C15 C16 1.364(4) . ?
C16 H16 0.9300 . ?
C16 C17 1.393(3) . ?
C17 H17 0.9300 . ?
C18 H18A 0.9600 . ?
C18 H18B 0.9600 . ?
C18 H18C 0.9600 . ?

loop_
_geom_torsion_atom_site_label_1
_geom_torsion_atom_site_label_2
_geom_torsion_atom_site_label_3
_geom_torsion_atom_site_label_4
_geom_torsion
_geom_torsion_site_symmetry_1
_geom_torsion_site_symmetry_2
_geom_torsion_site_symmetry_3
_geom_torsion_site_symmetry_4
_geom_torsion_publ_flag
N1 C1 C2 C3 -15.08(18) . . . . ?
N1 C1 C2 C5 166.81(14) . . . . ?
N1 C11 C12 C13 40.5(2) . . . . ?
N1 C11 C12 C17 -141.84(18) . . . . ?
C1 N1 C4 C3 -23.90(17) . . . . ?
C1 N1 C11 C12 66.9(2) . . . . ?
C1 C2 C3 C3 -171.84(13) . . . 2_656 ?
C1 C2 C3 C4 0.25(19) . . . . ?
C1 C2 C5 C6 -173.62(15) . . . . ?
C1 C2 C5 C10 6.1(2) . . . . ?
C2 C3 C4 N1 14.76(18) . . . . ?
C2 C5 C6 C7 -179.38(16) . . . . ?
C2 C5 C10 C9 179.98(16) . . . . ?
C3 C2 C5 C6 8.7(3) . . . . ?
C3 C2 C5 C10 -171.52(17) . . . . ?
C3 C3 C4 N1 -172.13(13) 2_656 . . . ?
C4 N1 C1 C2 24.08(17) . . . . ?
C4 N1 C11 C12 -171.08(15) . . . . ?
C5 C2 C3 C3 6.0(3) . . . 2_656 ?
C5 C2 C3 C4 178.13(16) . . . . ?
C5 C6 C7 C8 -0.8(3) . . . . ?
C5 C6 C7 C18 179.79(17) . . . . ?
C6 C5 C10 C9 -0.2(3) . . . . ?
C6 C7 C8 C9 0.1(3) . . . . ?
C7 C8 C9 C10 0.5(3) . . . . ?
C8 C9 C10 C5 -0.4(3) . . . . ?
C10 C5 C6 C7 0.8(3) . . . . ?
C11 N1 C1 C2 149.44(13) . . . . ?
C11 N1 C4 C3 -149.76(15) . . . . ?
C11 C12 C13 C14 176.74(19) . . . . ?
C11 C12 C17 C16 -175.85(19) . . . . ?
C12 C13 C14 C15 -0.8(4) . . . . ?
C13 C12 C17 C16 1.9(3) . . . . ?
C13 C14 C15 C16 1.6(4) . . . . ?
C14 C15 C16 C17 -0.7(4) . . . . ?
C15 C16 C17 C12 -1.1(4) . . . . ?
C17 C12 C13 C14 -1.0(3) . . . . ?
C18 C7 C8 C9 179.52(19) . . . . ?
